data_4119242
loop_
_publ_author_name
'Wei-Wei Xiong'
'Eashwer Umesh Athresh'
'Yu Ting Ng'
'Junfeng Ding'
'Tom Wu'
'Qichun Zhang'

_publ_section_title
;
 Growing Crystalline Chalcogenidoarsenates in Surfactants: From
 Zero-Dimensional Cluster to Three-Dimensional Framework
;
_journal_name_full 'Journal of the American Chemical Society'
_journal_page_first 1256
_journal_page_last 1259
_journal_paper_doi 10.1021/ja3116179
_journal_volume 135
_journal_year 2013
_chemical_formula_moiety 'As2 Cu3 S5 C2 H9 N2'
_chemical_formula_sum 'C2 H9 As2 Cu3 N2 S5'
_chemical_formula_weight 561.91
_chemical_name_systematic
; 
 ? 
;
_space_group_IT_number 2
_symmetry_cell_setting triclinic
_symmetry_space_group_name_Hall '-P 1'
_symmetry_space_group_name_H-M 'P -1'
_atom_sites_solution_hydrogens none
_atom_sites_solution_primary direct
_atom_sites_solution_secondary difmap
_audit_creation_method SHELXL-97
_cell_angle_alpha 78.118(6)
_cell_angle_beta 77.984(6)
_cell_angle_gamma 71.816(5)
_cell_formula_units_Z 2
_cell_length_a 6.166(2)
_cell_length_b 9.604(4)
_cell_length_c 10.790(4)
_cell_measurement_reflns_used 1336
_cell_measurement_temperature 296(2)
_cell_measurement_theta_max 25
_cell_measurement_theta_min 2.75
_cell_volume 586.9(4)
_computing_cell_refinement 'Bruker SAINT'
_computing_data_collection 'Bruker APEX2'
_computing_data_reduction 'Bruker SAINT'
_computing_molecular_graphics 'DIAMOND. Version 3.0. Crystal Impact'
_computing_publication_material 'Windows Word 2003'
_computing_structure_refinement 'SHELXL-97 (Sheldrick, 1997)'
_computing_structure_solution 'SHELXS-97 (Sheldrick, 1990)'
_diffrn_ambient_temperature 296(2)
_diffrn_measured_fraction_theta_full 0.943
_diffrn_measured_fraction_theta_max 0.943
_diffrn_measurement_device_type 'Bruker APEX-II CCD'
_diffrn_measurement_method '\f and \w scans'
_diffrn_radiation_monochromator graphite
_diffrn_radiation_source 'fine-focus sealed tube'
_diffrn_radiation_type MoK\a
_diffrn_radiation_wavelength 0.71073
_diffrn_reflns_av_R_equivalents 0.0373
_diffrn_reflns_av_sigmaI/netI 0.0699
_diffrn_reflns_limit_h_max 7
_diffrn_reflns_limit_h_min -7
_diffrn_reflns_limit_k_max 11
_diffrn_reflns_limit_k_min -11
_diffrn_reflns_limit_l_max 9
_diffrn_reflns_limit_l_min -12
_diffrn_reflns_number 3061
_diffrn_reflns_theta_full 25.00
_diffrn_reflns_theta_max 25.00
_diffrn_reflns_theta_min 1.95
_exptl_absorpt_coefficient_mu 11.805
_exptl_absorpt_correction_T_max 0.6532
_exptl_absorpt_correction_T_min 0.1454
_exptl_absorpt_correction_type multi-scan
_exptl_crystal_colour 'dark red'
_exptl_crystal_density_diffrn 3.179
_exptl_crystal_description flake
_exptl_crystal_F_000 466
_exptl_crystal_size_max 0.18
_exptl_crystal_size_mid 0.16
_exptl_crystal_size_min 0.02
_refine_diff_density_max 3.218
_refine_diff_density_min -2.207
_refine_diff_density_rms 0.625
_refine_ls_extinction_method none
_refine_ls_goodness_of_fit_ref 1.004
_refine_ls_hydrogen_treatment none
_refine_ls_matrix_type full
_refine_ls_number_parameters 91
_refine_ls_number_reflns 1960
_refine_ls_number_restraints 0
_refine_ls_restrained_S_all 1.004
_refine_ls_R_factor_all 0.1064
_refine_ls_R_factor_gt 0.0850
_refine_ls_shift/su_max 0.000
_refine_ls_shift/su_mean 0.000
_refine_ls_structure_factor_coef Fsqd
_refine_ls_weighting_details 'calc w=1/[\s^2^(Fo^2^)+(0.2142P)^2^+21.5491P] where P=(Fo^2^+2Fc^2^)/3'
_refine_ls_weighting_scheme calc
_refine_ls_wR_factor_gt 0.2719
_refine_ls_wR_factor_ref 0.3104
_reflns_number_gt 1486
_reflns_number_total 1960
_reflns_threshold_expression >2sigma(I)
_cod_data_source_file ja3116179_si_004.cif
_cod_data_source_block x
_cod_database_code 4119242

loop_
_symmetry_equiv_pos_as_xyz
'x, y, z'
'-x, -y, -z'

loop_
_atom_site_label
_atom_site_type_symbol
_atom_site_fract_x
_atom_site_fract_y
_atom_site_fract_z
_atom_site_U_iso_or_equiv
_atom_site_adp_type
_atom_site_occupancy
_atom_site_symmetry_multiplicity
_atom_site_calc_flag
Cu1 Cu 0.6139(4) 0.3201(3) 0.3482(2) 0.0283(7) Uani 1 1 d
Cu2 Cu 0.1755(4) 0.0962(2) 0.6256(2) 0.0262(7) Uani 1 1 d
Cu3 Cu 0.9909(5) -0.4437(3) 0.6050(3) 0.0399(9) Uani 1 1 d
As1 As 0.5663(3) 0.30637(19) 0.58112(17) 0.0181(6) Uani 1 1 d
As2 As 0.7749(3) -0.10200(19) 0.61248(17) 0.0183(6) Uani 1 1 d
S1 S 0.3114(8) 0.4528(5) 0.7135(5) 0.0226(11) Uani 1 1 d
S2 S 0.9042(8) 0.3230(5) 0.6159(5) 0.0222(11) Uani 1 1 d
S3 S 0.4991(8) 0.0920(5) 0.7077(4) 0.0204(10) Uani 1 1 d
S4 S 1.0789(8) -0.1171(5) 0.7009(5) 0.0226(11) Uani 1 1 d
S5 S 0.6862(8) -0.2988(5) 0.7336(4) 0.0212(10) Uani 1 1 d

loop_
_atom_site_aniso_label
_atom_site_aniso_U_11
_atom_site_aniso_U_22
_atom_site_aniso_U_33
_atom_site_aniso_U_23
_atom_site_aniso_U_13
_atom_site_aniso_U_12
Cu1 0.0317(15) 0.0176(13) 0.0395(15) -0.0046(10) -0.0116(11) -0.0083(11)
Cu2 0.0272(14) 0.0131(12) 0.0400(15) 0.0003(10) -0.0111(11) -0.0068(10)
Cu3 0.0340(16) 0.0252(15) 0.0606(19) -0.0138(13) -0.0162(13) 0.0017(12)
As1 0.0206(11) 0.0093(9) 0.0249(11) -0.0009(7) -0.0062(8) -0.0043(7)
As2 0.0223(11) 0.0085(9) 0.0245(10) -0.0028(7) -0.0051(8) -0.0037(8)
S1 0.023(2) 0.009(2) 0.035(3) -0.0043(18) -0.003(2) -0.0045(18)
S2 0.022(2) 0.007(2) 0.039(3) 0.0003(18) -0.012(2) -0.0033(18)
S3 0.024(2) 0.008(2) 0.030(2) -0.0024(17) -0.0048(19) -0.0043(18)
S4 0.023(2) 0.010(2) 0.038(3) -0.0010(18) -0.011(2) -0.0062(18)
S5 0.022(2) 0.010(2) 0.034(3) -0.0003(18) -0.0074(19) -0.0067(18)

loop_
_atom_type_symbol
_atom_type_description
_atom_type_scat_dispersion_real
_atom_type_scat_dispersion_imag
_atom_type_scat_source
C C 0.0033 0.0016 'International Tables Vol C Tables 4.2.6.8 and 6.1.1.4'
H H 0.0000 0.0000 'International Tables Vol C Tables 4.2.6.8 and 6.1.1.4'
As As 0.0499 2.0058 'International Tables Vol C Tables 4.2.6.8 and 6.1.1.4'
Cu Cu 0.3201 1.2651 'International Tables Vol C Tables 4.2.6.8 and 6.1.1.4'
N N 0.0061 0.0033 'International Tables Vol C Tables 4.2.6.8 and 6.1.1.4'
S S 0.1246 0.1234 'International Tables Vol C Tables 4.2.6.8 and 6.1.1.4'

loop_
_geom_angle_atom_site_label_1
_geom_angle_atom_site_label_2
_geom_angle_atom_site_label_3
_geom_angle
_geom_angle_site_symmetry_1
_geom_angle_site_symmetry_3
S5 Cu1 S1 114.61(19) 2_656 2_666
S5 Cu1 S4 105.34(18) 2_656 2_756
S1 Cu1 S4 115.52(19) 2_666 2_756
S5 Cu1 As1 117.06(16) 2_656 .
S1 Cu1 As1 99.01(15) 2_666 .
S4 Cu1 As1 105.32(16) 2_756 .
S5 Cu1 Cu3 161.48(16) 2_656 2_756
S1 Cu1 Cu3 47.35(14) 2_666 2_756
S4 Cu1 Cu3 83.38(14) 2_756 2_756
As1 Cu1 Cu3 74.90(9) . 2_756
S5 Cu1 Cu3 41.34(13) 2_656 2_656
S1 Cu1 Cu3 98.57(15) 2_666 2_656
S4 Cu1 Cu3 142.01(14) 2_756 2_656
As1 Cu1 Cu3 84.17(9) . 2_656
Cu3 Cu1 Cu3 134.21(11) 2_756 2_656
S4 Cu2 S2 122.1(2) 1_455 1_455
S4 Cu2 S3 110.11(19) 1_455 .
S2 Cu2 S3 113.08(18) 1_455 .
S4 Cu2 As2 101.44(16) 1_455 2_656
S2 Cu2 As2 92.06(15) 1_455 2_656
S3 Cu2 As2 116.48(15) . 2_656
S5 Cu3 S1 109.8(2) . 1_645
S5 Cu3 S2 107.11(19) . 1_545
S1 Cu3 S2 95.56(18) 1_645 1_545
S5 Cu3 S2 116.03(19) . 2_756
S1 Cu3 S2 112.28(19) 1_645 2_756
S2 Cu3 S2 114.07(16) 1_545 2_756
S5 Cu3 Cu3 132.4(2) . 2_746
S1 Cu3 Cu3 116.06(19) 1_645 2_746
S2 Cu3 Cu3 57.75(15) 1_545 2_746
S2 Cu3 Cu3 56.32(15) 2_756 2_746
S5 Cu3 As2 44.74(12) . .
S1 Cu3 As2 112.93(15) 1_645 .
S2 Cu3 As2 144.65(15) 1_545 .
S2 Cu3 As2 75.04(13) 2_756 .
Cu3 Cu3 As2 120.28(16) 2_746 .
S5 Cu3 Cu1 96.72(14) . 2_756
S1 Cu3 Cu1 46.19(12) 1_645 2_756
S2 Cu3 Cu1 140.66(15) 1_545 2_756
S2 Cu3 Cu1 80.77(14) 2_756 2_756
Cu3 Cu3 Cu1 123.80(17) 2_746 2_756
As2 Cu3 Cu1 72.86(8) . 2_756
S5 Cu3 Cu1 40.24(12) . 2_656
S1 Cu3 Cu1 143.15(17) 1_645 2_656
S2 Cu3 Cu1 80.21(14) 1_545 2_656
S2 Cu3 Cu1 102.61(14) 2_756 2_656
Cu3 Cu3 Cu1 92.71(13) 2_746 2_656
As2 Cu3 Cu1 64.45(7) . 2_656
Cu1 Cu3 Cu1 134.21(11) 2_756 2_656
S1 As1 S2 101.76(18) . .
S1 As1 S3 92.71(17) . .
S2 As1 S3 107.72(17) . .
S1 As1 Cu1 130.82(15) . .
S2 As1 Cu1 104.17(15) . .
S3 As1 Cu1 117.44(14) . .
S5 As2 S4 96.92(18) . .
S5 As2 S3 101.58(18) . .
S4 As2 S3 100.05(17) . .
S5 As2 Cu2 115.85(15) . 2_656
S4 As2 Cu2 119.05(16) . 2_656
S3 As2 Cu2 119.52(15) . 2_656
S5 As2 Cu3 47.99(14) . .
S4 As2 Cu3 85.86(13) . .
S3 As2 Cu3 149.57(15) . .
Cu2 As2 Cu3 81.55(9) 2_656 .
As1 S1 Cu1 104.9(2) . 2_666
As1 S1 Cu3 103.5(2) . 1_465
Cu1 S1 Cu3 86.47(18) 2_666 1_465
As1 S2 Cu2 111.07(19) . 1_655
As1 S2 Cu3 124.1(2) . 1_565
Cu2 S2 Cu3 124.0(2) 1_655 1_565
As1 S2 Cu3 94.67(18) . 2_756
Cu2 S2 Cu3 102.7(2) 1_655 2_756
Cu3 S2 Cu3 65.93(16) 1_565 2_756
As1 S3 Cu2 97.49(18) . .
As1 S3 As2 104.45(19) . .
Cu2 S3 As2 99.82(18) . .
As2 S4 Cu2 106.7(2) . 1_655
As2 S4 Cu1 111.7(2) . 2_756
Cu2 S4 Cu1 111.0(2) 1_655 2_756
As2 S5 Cu1 104.4(2) . 2_656
As2 S5 Cu3 87.28(18) . .
Cu1 S5 Cu3 98.42(19) 2_656 .

loop_
_geom_bond_atom_site_label_1
_geom_bond_atom_site_label_2
_geom_bond_distance
_geom_bond_site_symmetry_2
Cu1 S5 2.288(5) 2_656
Cu1 S1 2.306(5) 2_666
Cu1 S4 2.318(5) 2_756
Cu1 As1 2.450(3) .
Cu1 Cu3 3.189(4) 2_756
Cu1 Cu3 3.503(4) 2_656
Cu2 S4 2.255(5) 1_455
Cu2 S2 2.293(5) 1_455
Cu2 S3 2.332(5) .
Cu2 As2 2.514(3) 2_656
Cu3 S5 2.339(5) .
Cu3 S1 2.350(6) 1_645
Cu3 S2 2.436(5) 1_545
Cu3 S2 2.476(6) 2_756
Cu3 Cu3 2.672(6) 2_746
Cu3 As2 3.144(3) .
Cu3 Cu1 3.189(4) 2_756
Cu3 Cu1 3.503(4) 2_656
As1 S1 2.236(5) .
As1 S2 2.251(5) .
As1 S3 2.326(5) .
As2 S5 2.216(5) .
As2 S4 2.228(5) .
As2 S3 2.346(5) .
As2 Cu2 2.514(3) 2_656
S1 Cu1 2.306(5) 2_666
S1 Cu3 2.350(6) 1_465
S2 Cu2 2.293(5) 1_655
S2 Cu3 2.436(5) 1_565
S2 Cu3 2.476(6) 2_756
S4 Cu2 2.255(5) 1_655
S4 Cu1 2.318(5) 2_756
S5 Cu1 2.288(5) 2_656
